data_7038907
loop_
_publ_author_name
'Ahmed, Basil M.'
'Calco, Brice'
'Mezei, Gellert'

_publ_section_title
;
 Tuning the structure and solubility of nanojars by peripheral ligand
 substitution, leading to unprecedented liquid-liquid extraction of the
 carbonate ion from water into aliphatic solvents.
;
_journal_issue 20
_journal_name_full 'Dalton transactions (Cambridge, England : 2003)'
_journal_page_first 8327
_journal_page_last 8339
_journal_paper_doi 10.1039/c6dt00847j
_journal_volume 45
_journal_year 2016
_chemical_formula_sum 'C132 H192 Cu29 N60 O34'
_chemical_formula_weight 5006.10
_chemical_name_systematic
;
 ?
;
_chemical_properties_physical Efflorescent
_space_group_crystal_system monoclinic
_space_group_IT_number 15
_space_group_name_Hall '-C 2yc'
_space_group_name_H-M_alt 'C 1 2/c 1'
_symmetry_space_group_name_Hall '-C 2yc'
_symmetry_space_group_name_H-M 'C 1 2/c 1'
_atom_sites_solution_hydrogens mixed
_audit_creation_method SHELXL-2013
_audit_update_record
;
2016-02-23 deposited with the CCDC.
2016-03-30 downloaded from the CCDC.
;
_cell_angle_alpha 90
_cell_angle_beta 117.3730(10)
_cell_angle_gamma 90
_cell_formula_units_Z 4
_cell_length_a 30.0687(6)
_cell_length_b 26.6625(5)
_cell_length_c 26.2115(5)
_cell_measurement_reflns_used 9922
_cell_measurement_temperature 100(2)
_cell_measurement_theta_max 23.11
_cell_measurement_theta_min 2.32
_cell_volume 18661.1(6)
_computing_cell_refinement 'Bruker SAINT'
_computing_data_collection 'Bruker APEX2'
_computing_data_reduction 'Bruker SAINT'
_computing_molecular_graphics 'Bruker SHELXTL'
_computing_publication_material 'Bruker SHELXTL'
_computing_structure_refinement 'SHELXL-97 (Sheldrick, 2008)'
_computing_structure_solution 'SHELXS-97 (Sheldrick, 2008)'
_diffrn_ambient_temperature 100(2)
_diffrn_measured_fraction_theta_full 0.999
_diffrn_measured_fraction_theta_max 0.995
_diffrn_measurement_device_type 'Bruker APEX-II CCD'
_diffrn_measurement_method '\f and \w scans'
_diffrn_radiation_type MoK\a
_diffrn_radiation_wavelength 0.71073
_diffrn_reflns_av_R_equivalents 0.1186
_diffrn_reflns_av_unetI/netI 0.0676
_diffrn_reflns_Laue_measured_fraction_full 0.999
_diffrn_reflns_Laue_measured_fraction_max 0.995
_diffrn_reflns_limit_h_max 40
_diffrn_reflns_limit_h_min -40
_diffrn_reflns_limit_k_max 35
_diffrn_reflns_limit_k_min -35
_diffrn_reflns_limit_l_max 34
_diffrn_reflns_limit_l_min -34
_diffrn_reflns_number 225664
_diffrn_reflns_point_group_measured_fraction_full 0.999
_diffrn_reflns_point_group_measured_fraction_max 0.995
_diffrn_reflns_theta_full 25.242
_diffrn_reflns_theta_max 28.367
_diffrn_reflns_theta_min 2.159
_exptl_absorpt_coefficient_mu 3.304
_exptl_absorpt_correction_T_max 0.7457
_exptl_absorpt_correction_T_min 0.5583
_exptl_absorpt_correction_type multi-scan
_exptl_crystal_colour blue
_exptl_crystal_density_diffrn 1.782
_exptl_crystal_description needle
_exptl_crystal_F_000 10068
_exptl_crystal_recrystallization_method 'Re-crystallisation from solvent: hexanes, toluene'
_exptl_crystal_size_max 0.50
_exptl_crystal_size_mid 0.15
_exptl_crystal_size_min 0.10
_refine_diff_density_max 1.121
_refine_diff_density_min -0.728
_refine_diff_density_rms 0.139
_refine_ls_extinction_method none
_refine_ls_goodness_of_fit_ref 1.063
_refine_ls_hydrogen_treatment mixed
_refine_ls_matrix_type full
_refine_ls_number_parameters 1205
_refine_ls_number_reflns 23223
_refine_ls_number_restraints 34
_refine_ls_restrained_S_all 1.063
_refine_ls_R_factor_all 0.1201
_refine_ls_R_factor_gt 0.0556
_refine_ls_shift/su_max 0.002
_refine_ls_shift/su_mean 0.000
_refine_ls_structure_factor_coef Fsqd
_refine_ls_weighting_details
;
 w=1/[\s^2^(Fo^2^)+(0.0422P)^2^+189.0341P]
 where P=(Fo^2^+2Fc^2^)/3
;
_refine_ls_weighting_scheme calc
_refine_ls_wR_factor_gt 0.1180
_refine_ls_wR_factor_ref 0.1481
_reflns_Friedel_coverage 0.000
_reflns_number_gt 14010
_reflns_number_total 23223
_reflns_threshold_expression 'I > 2\s(I)'
_cod_data_source_file c6dt00847j2.cif
_cod_data_source_block 1
_cod_depositor_comments 'Adding full bibliography for 7038907--7038908.cif.'
_cod_original_cell_volume 18661.0(6)
_cod_database_code 7038907
_shelx_space_group_comment
;
The symmetry employed for this shelxl refinement is uniquely defined
by the following loop, which should always be used as a source of
symmetry information in preference to the above space-group names.
They are only intended as comments.
;
_shelxl_version_number 2013-2

loop_
_space_group_symop_operation_xyz
'x, y, z'
'-x, y, -z+1/2'
'x+1/2, y+1/2, z'
'-x+1/2, y+1/2, -z+1/2'
'-x, -y, -z'
'x, -y, z-1/2'
'-x+1/2, -y+1/2, -z'
'x+1/2, -y+1/2, z-1/2'

loop_
_atom_site_label
_atom_site_type_symbol
_atom_site_fract_x
_atom_site_fract_y
_atom_site_fract_z
_atom_site_U_iso_or_equiv
_atom_site_adp_type
_atom_site_occupancy
_atom_site_site_symmetry_order
_atom_site_calc_flag
_atom_site_refinement_flags_posn
_atom_site_refinement_flags_adp
_atom_site_refinement_flags_occupancy
_atom_site_disorder_assembly
_atom_site_disorder_group
Cu1 Cu 0.97468(3) 0.82101(3) 0.14494(3) 0.03705(19) Uani 1 1 d . . . . .
Cu2 Cu 1.08464(3) 0.86266(3) 0.18800(3) 0.03572(18) Uani 1 1 d . . . . .
Cu3 Cu 1.14934(3) 0.96870(3) 0.22180(3) 0.03806(19) Uani 1 1 d . . . . .
Cu4 Cu 1.13330(3) 1.08872(3) 0.24333(3) 0.03475(18) Uani 1 1 d . . . . .
Cu5 Cu 1.02342(3) 1.13365(3) 0.16823(3) 0.02907(16) Uani 1 1 d . . . . .
Cu6 Cu 0.90547(3) 1.09586(3) 0.09700(3) 0.02988(16) Uani 1 1 d . . . . .
Cu7 Cu 0.82953(3) 0.99711(3) 0.08375(3) 0.02971(16) Uani 1 1 d . . . . .
Cu8 Cu 0.86467(3) 0.88002(3) 0.09694(3) 0.03276(17) Uani 1 1 d . . . . .
Cu9 Cu 1.0000 0.73143(4) 0.2500 0.0424(3) Uani 1 2 d S T P . .
Cu10 Cu 0.88133(3) 0.76393(3) 0.18371(3) 0.04001(19) Uani 1 1 d . . . . .
Cu11 Cu 0.79607(3) 0.84898(3) 0.18362(3) 0.03709(19) Uani 1 1 d . . . . .
Cu12 Cu 0.74640(3) 0.95997(3) 0.14553(3) 0.04039(19) Uani 1 1 d . . . . .
Cu13 Cu 0.75686(3) 1.07907(3) 0.12080(3) 0.03521(18) Uani 1 1 d . . . . .
Cu14 Cu 0.83285(3) 1.17392(3) 0.13727(3) 0.03501(18) Uani 1 1 d . . . . .
Cu15 Cu 0.94275(7) 1.21835(7) 0.20234(8) 0.0316(4) Uani 0.5 1 d . . P A 1
Cu25 Cu 0.94546(7) 1.21930(7) 0.17754(8) 0.0325(4) Uani 0.5 1 d . . P A 2
O1 O 1.03126(17) 0.85500(15) 0.20814(17) 0.0357(10) Uani 1 1 d D . . . .
H1O H 1.022(2) 0.8819(14) 0.216(3) 0.043 Uiso 1 1 d D U . . .
O2 O 1.08727(18) 0.93331(16) 0.20166(18) 0.0402(11) Uani 1 1 d D . . . .
H2O H 1.075(2) 0.940(3) 0.224(2) 0.048 Uiso 1 1 d D U . . .
O3 O 1.12983(18) 1.01889(16) 0.25957(18) 0.0389(11) Uani 1 1 d D . . . .
H3O H 1.1044(16) 1.008(3) 0.260(3) 0.047 Uiso 1 1 d D U . . .
O4 O 1.06704(17) 1.09951(16) 0.23815(16) 0.0368(10) Uani 1 1 d D . . . .
H4O H 1.059(3) 1.0726(14) 0.247(3) 0.044 Uiso 1 1 d D U . . .
O5 O 0.97449(15) 1.08192(15) 0.15007(15) 0.0302(9) Uani 1 1 d D . . . .
H5O H 0.980(2) 1.067(2) 0.1804(16) 0.036 Uiso 1 1 d D U . . .
O6 O 0.88330(15) 1.04260(15) 0.12939(15) 0.0292(9) Uani 1 1 d D . . . .
H6O H 0.9068(16) 1.034(2) 0.1597(16) 0.035 Uiso 1 1 d D U . . .
O7 O 0.86588(16) 0.94238(15) 0.13511(16) 0.0309(9) Uani 1 1 d D . . . .
H7O H 0.8935(13) 0.951(2) 0.160(2) 0.037 Uiso 1 1 d D U . . .
O8 O 0.93419(18) 0.87855(17) 0.13657(18) 0.0449(12) Uani 1 1 d D . . . .
H8O H 0.953(2) 0.897(2) 0.164(2) 0.054 Uiso 1 1 d D U . . .
O9 O 0.95041(17) 0.78238(15) 0.21166(17) 0.0370(10) Uani 1 1 d D . . . .
H9O H 0.956(3) 0.800(2) 0.2396(19) 0.044 Uiso 1 1 d D U . . .
O10 O 0.85905(17) 0.83202(16) 0.18637(18) 0.0392(10) Uani 1 1 d D . . . .
H10O H 0.8840(17) 0.850(2) 0.195(3) 0.047 Uiso 1 1 d D U . . .
O11 O 0.80614(17) 0.92005(16) 0.18517(17) 0.0370(10) Uani 1 1 d D . . . .
H11O H 0.823(2) 0.926(3) 0.168(3) 0.044 Uiso 1 1 d D U . . .
O12 O 0.78550(16) 1.01314(16) 0.13718(17) 0.0331(9) Uani 1 1 d D . . . .
H12O H 0.8115(15) 1.018(2) 0.1676(17) 0.040 Uiso 1 1 d D U . . .
O13 O 0.82324(15) 1.10693(15) 0.15717(16) 0.0311(9) Uani 1 1 d D . . . .
H13O H 0.842(2) 1.088(2) 0.152(3) 0.037 Uiso 1 1 d D U . . .
O14 O 0.90320(16) 1.16084(15) 0.16739(17) 0.0325(9) Uani 1 1 d D . . . .
H14O H 0.912(2) 1.1406(19) 0.194(2) 0.039 Uiso 1 1 d D U . . .
O15 O 0.9983(4) 1.1838(3) 0.2632(3) 0.030(2) Uani 0.5 1 d . . P A -1
O16 O 1.0206(4) 0.9389(4) 0.2640(4) 0.063(4) Uani 0.5 1 d . . P B -1
O17 O 0.9523(4) 0.9826(6) 0.2277(4) 0.063(3) Uani 0.5 1 d . . P B -1
O18 O 1.0252(5) 1.0198(4) 0.2618(4) 0.062(4) Uani 0.5 1 d . . P B -1
O19 O 0.0173(2) 0.0055(2) 0.1103(2) 0.0565(14) Uani 1 1 d D . . . .
H19W H 0.007(3) 0.030(2) 0.122(3) 0.068 Uiso 1 1 d D U . . .
H20W H 0.033(3) -0.013(3) 0.139(2) 0.068 Uiso 1 1 d D U . . .
N1 N 1.0262(2) 0.7729(2) 0.1480(2) 0.0426(14) Uani 1 1 d . . . . .
N2 N 1.0740(2) 0.7903(2) 0.1700(2) 0.0412(13) Uani 1 1 d . . . . .
N3 N 1.1391(2) 0.8731(2) 0.1681(2) 0.0456(14) Uani 1 1 d . . . . .
N4 N 1.1638(2) 0.9176(2) 0.1782(2) 0.0418(13) Uani 1 1 d . . . . .
N5 N 1.2021(2) 1.0188(2) 0.2310(2) 0.0444(14) Uani 1 1 d . . . . .
N6 N 1.1933(2) 1.0685(2) 0.2359(2) 0.0399(13) Uani 1 1 d . . . . .
N7 N 1.1275(2) 1.1604(2) 0.2190(2) 0.0385(13) Uani 1 1 d . . . . .
N8 N 1.0803(2) 1.17918(19) 0.1895(2) 0.0379(12) Uani 1 1 d . . . . .
N9 N 0.9792(2) 1.16377(19) 0.0940(2) 0.0356(12) Uani 1 1 d . . . . .
N10 N 0.9321(2) 1.14482(19) 0.0621(2) 0.0365(12) Uani 1 1 d . . . . .
N11 N 0.83360(19) 1.09696(19) 0.03974(19) 0.0333(11) Uani 1 1 d . . . . .
N12 N 0.80523(19) 1.05465(19) 0.02907(19) 0.0328(11) Uani 1 1 d . . . . .
N13 N 0.7788(2) 0.9435(2) 0.0404(2) 0.0358(12) Uani 1 1 d . . . . .
N14 N 0.7933(2) 0.8938(2) 0.0508(2) 0.0387(13) Uani 1 1 d . . . . .
N15 N 0.8694(2) 0.81680(19) 0.0601(2) 0.0386(13) Uani 1 1 d . . . . .
N16 N 0.9149(2) 0.79467(19) 0.0766(2) 0.0411(13) Uani 1 1 d . . . . .
N17 N 1.0501(2) 0.6830(2) 0.3003(3) 0.0522(16) Uani 1 1 d . . . . .
N18 N 0.9019(2) 0.6979(2) 0.1669(2) 0.0492(15) Uani 1 1 d . . . . .
N19 N 0.8150(2) 0.7431(2) 0.1724(2) 0.0430(14) Uani 1 1 d . . . . .
N20 N 0.7796(2) 0.7771(2) 0.1682(2) 0.0445(14) Uani 1 1 d . . . . .
N21 N 0.7369(2) 0.8664(2) 0.1935(3) 0.0485(15) Uani 1 1 d . . . . .
N22 N 0.7123(2) 0.9096(2) 0.1692(3) 0.0486(15) Uani 1 1 d . . . . .
N23 N 0.6866(2) 0.9984(2) 0.0958(3) 0.0500(15) Uani 1 1 d . . . . .
N24 N 0.6915(2) 1.0456(2) 0.0801(3) 0.0471(14) Uani 1 1 d . . . . .
N25 N 0.7319(2) 1.1478(2) 0.1134(2) 0.0441(14) Uani 1 1 d . . . . .
N26 N 0.7625(2) 1.1870(2) 0.1183(3) 0.0476(14) Uani 1 1 d . . . . .
N27 N 0.8446(2) 1.2364(2) 0.1063(2) 0.0474(14) Uani 1 1 d . . . . .
N28 N 0.8920(3) 1.2497(2) 0.1210(4) 0.077(2) Uani 1 1 d . . . . .
N29 N 0.9706(4) 1.2798(4) 0.2441(5) 0.046(3) Uani 0.5 1 d . . P A -1
N30 N 1.0144(4) 1.2801(4) 0.2952(5) 0.050(3) Uani 0.5 1 d . . P A -1
N31 N 0.1068(2) 0.9324(2) 0.5438(2) 0.0421(13) Uani 1 1 d . . . . .
C1 C 1.0292(3) 0.7227(3) 0.1466(3) 0.0530(19) Uani 1 1 d . . . . .
H1 H 1.0018 0.7012 0.1334 0.064 Uiso 1 1 calc R U . . .
C2 C 1.0777(3) 0.7075(3) 0.1673(3) 0.062(2) Uani 1 1 d . . . . .
H2 H 1.0895 0.6748 0.1705 0.075 Uiso 1 1 calc R U . . .
C3 C 1.1059(3) 0.7513(3) 0.1827(3) 0.0527(19) Uani 1 1 d . . . . .
H3 H 1.1406 0.7533 0.1989 0.063 Uiso 1 1 calc R U . . .
C4 C 1.1558(3) 0.8437(3) 0.1385(3) 0.053(2) Uani 1 1 d . . . . .
H4 H 1.1446 0.8114 0.1257 0.064 Uiso 1 1 calc R U . . .
C5 C 1.1920(3) 0.8688(3) 0.1302(3) 0.053(2) Uani 1 1 d . . . . .
H5 H 1.2102 0.8572 0.1120 0.064 Uiso 1 1 calc R U . . .
C6 C 1.1951(3) 0.9150(3) 0.1550(3) 0.0502(18) Uani 1 1 d . . . . .
H6 H 1.2161 0.9408 0.1555 0.060 Uiso 1 1 calc R U . . .
C7 C 1.2495(3) 1.0146(3) 0.2400(3) 0.0532(19) Uani 1 1 d . . . . .
H7 H 1.2649 0.9846 0.2391 0.064 Uiso 1 1 calc R U . . .
C8 C 1.2723(3) 1.0607(3) 0.2509(3) 0.058(2) Uani 1 1 d . . . . .
H8 H 1.3049 1.0683 0.2585 0.070 Uiso 1 1 calc R U . . .
C9 C 1.2358(3) 1.0929(3) 0.2479(3) 0.0533(19) Uani 1 1 d . . . . .
H9 H 1.2400 1.1273 0.2536 0.064 Uiso 1 1 calc R U . . .
C10 C 1.1593(3) 1.1992(3) 0.2371(3) 0.0533(19) Uani 1 1 d . . . . .
H10 H 1.1939 1.1965 0.2581 0.064 Uiso 1 1 calc R U . . .
C11 C 1.1335(3) 1.2431(3) 0.2201(4) 0.065(2) Uani 1 1 d . . . . .
H11 H 1.1465 1.2755 0.2271 0.078 Uiso 1 1 calc R U . . .
C12 C 1.0847(3) 1.2292(3) 0.1908(3) 0.0515(19) Uani 1 1 d . . . . .
H12 H 1.0580 1.2514 0.1740 0.062 Uiso 1 1 calc R U . . .
C13 C 0.9883(3) 1.1962(3) 0.0605(3) 0.0418(16) Uani 1 1 d . . . . .
H13 H 1.0177 1.2144 0.0721 0.050 Uiso 1 1 calc R U . . .
C14 C 0.9480(3) 1.1986(3) 0.0070(3) 0.0484(18) Uani 1 1 d . . . . .
H14 H 0.9445 1.2181 -0.0241 0.058 Uiso 1 1 calc R U . . .
C15 C 0.9141(3) 1.1656(3) 0.0098(3) 0.0432(16) Uani 1 1 d . . . . .
H15 H 0.8827 1.1586 -0.0206 0.052 Uiso 1 1 calc R U . . .
C16 C 0.8044(3) 1.1343(3) 0.0070(3) 0.0449(17) Uani 1 1 d . . . . .
H16 H 0.8149 1.1670 0.0062 0.054 Uiso 1 1 calc R U . . .
C17 C 0.7565(3) 1.1164(3) -0.0252(3) 0.0522(19) Uani 1 1 d . . . . .
H17 H 0.7286 1.1342 -0.0512 0.063 Uiso 1 1 calc R U . . .
C18 C 0.7588(3) 1.0664(3) -0.0104(3) 0.0473(17) Uani 1 1 d . . . . .
H18 H 0.7320 1.0441 -0.0257 0.057 Uiso 1 1 calc R U . . .
C19 C 0.7281(3) 0.9448(3) 0.0172(3) 0.0444(16) Uani 1 1 d . . . . .
H19 H 0.7086 0.9737 0.0060 0.053 Uiso 1 1 calc R U . . .
C20 C 0.7097(3) 0.8961(3) 0.0126(3) 0.0476(17) Uani 1 1 d . . . . .
H20 H 0.6764 0.8860 -0.0019 0.057 Uiso 1 1 calc R U . . .
C21 C 0.7520(3) 0.8663(3) 0.0346(3) 0.0442(16) Uani 1 1 d . . . . .
H21 H 0.7517 0.8316 0.0378 0.053 Uiso 1 1 calc R U . . .
C22 C 0.8351(3) 0.7896(2) 0.0158(3) 0.0435(16) Uani 1 1 d . . . . .
H22 H 0.8011 0.7969 -0.0037 0.052 Uiso 1 1 calc R U . . .
C23 C 0.8577(3) 0.7498(3) 0.0038(3) 0.0493(18) Uani 1 1 d . . . . .
H23 H 0.8426 0.7251 -0.0239 0.059 Uiso 1 1 calc R U . . .
C24 C 0.9084(3) 0.7546(3) 0.0426(3) 0.0500(19) Uani 1 1 d . . . . .
H24 H 0.9337 0.7334 0.0447 0.060 Uiso 1 1 calc R U . . .
C25 C 1.0443(4) 0.6391(3) 0.3219(4) 0.064(2) Uani 1 1 d . . . . .
H25 H 1.0148 0.6206 0.3074 0.077 Uiso 1 1 calc R U . . .
C26 C 1.0881(4) 0.6257(3) 0.3684(4) 0.067(2) Uani 1 1 d . . . . .
H26 H 1.0943 0.5971 0.3910 0.080 Uiso 1 1 calc R U . . .
C27 C 0.8786(3) 0.6642(3) 0.1254(3) 0.060(2) Uani 1 1 d . . . . .
H27 H 0.8456 0.6661 0.0970 0.072 Uiso 1 1 calc R U . . .
C28 C 0.7948(3) 0.6972(3) 0.1679(3) 0.0531(19) Uani 1 1 d . . . . .
H28 H 0.8111 0.6672 0.1697 0.064 Uiso 1 1 calc R U . . .
C29 C 0.7469(3) 0.7010(3) 0.1604(3) 0.059(2) Uani 1 1 d . . . . .
H29 H 0.7249 0.6750 0.1564 0.071 Uiso 1 1 calc R U . . .
C30 C 0.7380(3) 0.7521(3) 0.1600(3) 0.0531(19) Uani 1 1 d . . . . .
H30 H 0.7082 0.7667 0.1548 0.064 Uiso 1 1 calc R U . . .
C31 C 0.7150(3) 0.8463(3) 0.2230(4) 0.061(2) Uani 1 1 d . . . . .
H31 H 0.7246 0.8163 0.2433 0.073 Uiso 1 1 calc R U . . .
C32 C 0.6765(4) 0.8761(3) 0.2188(4) 0.075(3) Uani 1 1 d . . . . .
H32 H 0.6555 0.8709 0.2356 0.090 Uiso 1 1 calc R U . . .
C33 C 0.6756(3) 0.9154(3) 0.1846(4) 0.068(2) Uani 1 1 d . . . . .
H33 H 0.6532 0.9420 0.1736 0.082 Uiso 1 1 calc R U . . .
C34 C 0.6402(3) 0.9830(3) 0.0597(4) 0.064(2) Uani 1 1 d . . . . .
H34 H 0.6270 0.9518 0.0610 0.076 Uiso 1 1 calc R U . . .
C35 C 0.6150(3) 1.0200(4) 0.0204(4) 0.080(3) Uani 1 1 d . . . . .
H35 H 0.5825 1.0189 -0.0093 0.096 Uiso 1 1 calc R U . . .
C36 C 0.6487(3) 1.0589(3) 0.0349(4) 0.064(2) Uani 1 1 d . . . . .
H36 H 0.6425 1.0896 0.0162 0.076 Uiso 1 1 calc R U . . .
C37 C 0.6898(3) 1.1657(3) 0.1109(4) 0.071(2) Uani 1 1 d . . . . .
H37 H 0.6625 1.1466 0.1068 0.085 Uiso 1 1 calc R U . . .
C38 C 0.6929(4) 1.2170(4) 0.1151(6) 0.097(4) Uani 1 1 d . . . . .
H38 H 0.6689 1.2389 0.1151 0.116 Uiso 1 1 calc R U . . .
C39 C 0.7385(3) 1.2291(3) 0.1194(5) 0.075(3) Uani 1 1 d . . . . .
H39 H 0.7511 1.2615 0.1226 0.090 Uiso 1 1 calc R U . . .
C40 C 0.8148(3) 1.2623(3) 0.0589(4) 0.066(2) Uani 1 1 d . . . . .
H40 H 0.7800 1.2599 0.0402 0.080 Uiso 1 1 calc R U . . .
C41 C 0.8416(5) 1.2920(4) 0.0418(6) 0.110(4) Uani 1 1 d . . . . .
H41 H 0.8299 1.3137 0.0106 0.132 Uiso 1 1 calc R U . . .
C42 C 0.8903(5) 1.2826(4) 0.0816(8) 0.143(7) Uani 1 1 d . . . . .
H42 H 0.9182 1.2972 0.0812 0.172 Uiso 1 1 calc R U . . .
C43 C 0.9494(6) 1.3254(6) 0.2386(8) 0.066(5) Uani 0.5 1 d . . P A -1
H43 H 0.9206 1.3356 0.2064 0.079 Uiso 0.5 1 calc R U P A -1
C44 C 0.9771(7) 1.3570(7) 0.2890(12) 0.127(12) Uani 0.5 1 d . . P A -1
H44 H 0.9694 1.3885 0.2979 0.153 Uiso 0.5 1 calc R U P A -1
C45 C 1.0176(7) 1.3268(6) 0.3194(9) 0.087(7) Uani 0.5 1 d . . P A -1
H45 H 1.0449 1.3368 0.3533 0.104 Uiso 0.5 1 calc R U P A -1
C46 C 1.0000 0.9812(3) 0.2500 0.0184(15) Uani 1 2 d S T P . .
C47 C 0.1041(3) 0.9846(3) 0.5657(3) 0.0458(17) Uani 1 1 d . . . . .
H47A H 0.0743 0.9867 0.5709 0.055 Uiso 1 1 calc R U . . .
H47B H 0.1328 0.9890 0.6032 0.055 Uiso 1 1 calc R U . . .
C48 C 0.1033(3) 1.0274(3) 0.5273(3) 0.057(2) Uani 1 1 d . . . . .
H48A H 0.1335 1.0269 0.5233 0.085 Uiso 1 1 calc R U . . .
H48B H 0.1010 1.0587 0.5441 0.085 Uiso 1 1 calc R U . . .
H48C H 0.0749 1.0238 0.4902 0.085 Uiso 1 1 calc R U . . .
C49 C 0.0613(3) 0.9213(3) 0.4865(3) 0.0467(18) Uani 1 1 d . . . . .
H49A H 0.0593 0.9464 0.4589 0.056 Uiso 1 1 calc R U . . .
H49B H 0.0661 0.8890 0.4727 0.056 Uiso 1 1 calc R U . . .
C50 C 0.0123(3) 0.9204(3) 0.4893(3) 0.054(2) Uani 1 1 d . . . . .
H50A H 0.0122 0.8928 0.5127 0.082 Uiso 1 1 calc R U . . .
H50B H -0.0148 0.9167 0.4512 0.082 Uiso 1 1 calc R U . . .
H50C H 0.0083 0.9513 0.5056 0.082 Uiso 1 1 calc R U . . .
C51 C 0.1094(3) 0.8959(3) 0.5896(3) 0.0480(18) Uani 1 1 d . . . . .
H51A H 0.1391 0.9034 0.6252 0.058 Uiso 1 1 calc R U . . .
H51B H 0.0805 0.9012 0.5961 0.058 Uiso 1 1 calc R U . . .
C52 C 0.1111(3) 0.8411(3) 0.5749(3) 0.0497(18) Uani 1 1 d . . . . .
H52A H 0.0809 0.8327 0.5410 0.075 Uiso 1 1 calc R U . . .
H52B H 0.1138 0.8205 0.6063 0.075 Uiso 1 1 calc R U . . .
H52C H 0.1394 0.8355 0.5681 0.075 Uiso 1 1 calc R U . . .
C53 C 0.1524(3) 0.9279(3) 0.5337(3) 0.0477(18) Uani 1 1 d . . . . .
H53A H 0.1539 0.8938 0.5218 0.057 Uiso 1 1 calc R U . . .
H53B H 0.1476 0.9498 0.5021 0.057 Uiso 1 1 calc R U . . .
C54 C 0.2024(3) 0.9404(3) 0.5845(3) 0.056(2) Uani 1 1 d . . . . .
H54A H 0.2029 0.9752 0.5942 0.085 Uiso 1 1 calc R U . . .
H54B H 0.2288 0.9340 0.5745 0.085 Uiso 1 1 calc R U . . .
H54C H 0.2071 0.9201 0.6168 0.085 Uiso 1 1 calc R U . . .
C200 C 0.8566(8) 0.6425(6) 0.6643(9) 0.098(7) Uiso 0.5 1 d D . P C -1
C202 C 0.8789(5) 0.5650(5) 0.6244(6) 0.071(5) Uiso 0.5 1 d G . P C -1
C205 C 0.8759(6) 0.5137(6) 0.6143(6) 0.119(9) Uiso 0.5 1 d G . P C -1
C203 C 0.8483(6) 0.4835(4) 0.6326(7) 0.120(9) Uiso 0.5 1 d G . P C -1
C204 C 0.8236(5) 0.5047(5) 0.6609(6) 0.081(6) Uiso 0.5 1 d G . P C -1
C206 C 0.8265(5) 0.5561(6) 0.6710(6) 0.099(7) Uiso 0.5 1 d G . P C -1
C201 C 0.8542(5) 0.5863(4) 0.6528(5) 0.101(7) Uiso 0.5 1 d DG . P C -1
C300 C 0.8986(11) 0.3182(12) 0.4183(13) 0.137(11) Uiso 0.5 1 d D . P D 3
C301 C 0.9439(9) 0.3485(9) 0.4576(11) 0.126(9) Uiso 0.5 1 d DG . P D 3
C302 C 0.9499(11) 0.3726(12) 0.5075(13) 0.24(2) Uiso 0.5 1 d G . P D 3
C303 C 0.9956(14) 0.3945(11) 0.5439(10) 0.167(14) Uiso 0.5 1 d G . P D 3
C304 C 1.0352(9) 0.3924(11) 0.5304(14) 0.25(2) Uiso 0.5 1 d G . P D 3
C305 C 1.0291(10) 0.3684(14) 0.4805(17) 0.23(2) Uiso 0.5 1 d G . P D 3
C306 C 0.9834(13) 0.3464(11) 0.4442(11) 0.21(2) Uiso 0.5 1 d G . P D 3
C600 C 1.0582(8) 0.3424(13) 0.5237(14) 0.143(11) Uiso 0.5 1 d D . P E 4
C601 C 1.0043(6) 0.3460(9) 0.5013(10) 0.118(9) Uiso 0.5 1 d DG . P E 4
C602 C 0.9785(9) 0.3705(9) 0.5264(8) 0.156(13) Uiso 0.5 1 d G . P E 4
C603 C 0.9265(9) 0.3712(9) 0.4990(10) 0.137(11) Uiso 0.5 1 d G . P E 4
C604 C 0.9002(6) 0.3473(9) 0.4463(10) 0.131(10) Uiso 0.5 1 d G . P E 4
C605 C 0.9259(9) 0.3227(9) 0.4212(8) 0.132(11) Uiso 0.5 1 d G . P E 4
C606 C 0.9780(9) 0.3221(9) 0.4486(10) 0.159(14) Uiso 0.5 1 d G . P E 4
C400 C 0.897(2) 0.504(3) 0.7191(18) 0.19(3) Uiso 0.25 1 d D . P F -1
C401 C 0.9238(14) 0.503(2) 0.7853(16) 0.17(3) Uiso 0.25 1 d DG . P F -1
C402 C 0.947(2) 0.5443(16) 0.819(3) 0.35(7) Uiso 0.25 1 d G . P F -1
C403 C 0.9696(19) 0.540(2) 0.879(3) 0.15(2) Uiso 0.25 1 d G . P F -1
C404 C 0.9699(19) 0.494(3) 0.9043(16) 0.32(7) Uiso 0.25 1 d G . P F -1
C405 C 0.947(2) 0.4527(18) 0.870(2) 0.25(5) Uiso 0.25 1 d G . P F -1
C406 C 0.9241(16) 0.4569(17) 0.811(2) 0.110(16) Uiso 0.25 1 d G . P F -1
C800 C 1.018(2) 0.541(2) 0.841(3) 0.60(16) Uiso 0.25 1 d D . P F -1
C801 C 0.9767(12) 0.5038(13) 0.8307(17) 0.16(2) Uiso 0.25 1 d DG . P F -1
C802 C 0.9590(14) 0.4714(15) 0.7839(14) 0.116(17) Uiso 0.25 1 d DG . P F -1
C803 C 0.9210(15) 0.4376(13) 0.7752(13) 0.110(16) Uiso 0.25 1 d G . P F -1
C804 C 0.9007(13) 0.4360(13) 0.8133(16) 0.22(4) Uiso 0.25 1 d G . P F -1
C805 C 0.9184(13) 0.4684(14) 0.8601(14) 0.081(11) Uiso 0.25 1 d G . P F -1
C806 C 0.9564(13) 0.5023(12) 0.8688(13) 0.104(15) Uiso 0.25 1 d DG . P F -1

loop_
_atom_site_aniso_label
_atom_site_aniso_U_11
_atom_site_aniso_U_22
_atom_site_aniso_U_33
_atom_site_aniso_U_23
_atom_site_aniso_U_13
_atom_site_aniso_U_12
Cu1 0.0509(5) 0.0288(4) 0.0267(3) -0.0036(3) 0.0137(3) 0.0025(3)
Cu2 0.0517(5) 0.0324(4) 0.0235(3) -0.0029(3) 0.0177(3) 0.0034(4)
Cu3 0.0542(5) 0.0368(4) 0.0292(4) -0.0017(3) 0.0243(4) -0.0017(4)
Cu4 0.0457(5) 0.0356(4) 0.0236(3) 0.0005(3) 0.0165(3) -0.0089(3)
Cu5 0.0380(4) 0.0283(4) 0.0223(3) 0.0019(3) 0.0151(3) -0.0013(3)
Cu6 0.0352(4) 0.0322(4) 0.0199(3) 0.0032(3) 0.0106(3) -0.0007(3)
Cu7 0.0357(4) 0.0315(4) 0.0211(3) -0.0019(3) 0.0124(3) -0.0013(3)
Cu8 0.0444(5) 0.0296(4) 0.0227(3) -0.0043(3) 0.0141(3) -0.0029(3)
Cu9 0.0559(8) 0.0267(6) 0.0372(6) 0.000 0.0150(5) 0.000
Cu10 0.0498(5) 0.0301(4) 0.0332(4) -0.0042(3) 0.0132(4) -0.0076(4)
Cu11 0.0481(5) 0.0347(4) 0.0296(4) -0.0022(3) 0.0188(3) -0.0100(4)
Cu12 0.0445(5) 0.0399(4) 0.0426(4) -0.0026(3) 0.0250(4) -0.0059(4)
Cu13 0.0357(4) 0.0369(4) 0.0344(4) -0.0003(3) 0.0173(3) 0.0034(3)
Cu14 0.0361(4) 0.0301(4) 0.0328(4) 0.0003(3) 0.0105(3) 0.0042(3)
Cu15 0.0374(10) 0.0262(8) 0.0299(9) 0.0044(8) 0.0143(9) 0.0029(7)
Cu25 0.0316(9) 0.0253(8) 0.0365(10) 0.0008(8) 0.0121(9) -0.0007(6)
O1 0.050(3) 0.027(2) 0.029(2) -0.0042(17) 0.017(2) 0.003(2)
O2 0.055(3) 0.036(2) 0.037(2) -0.0048(19) 0.027(2) 0.001(2)
O3 0.058(3) 0.036(2) 0.031(2) -0.0026(18) 0.027(2) -0.007(2)
O4 0.044(3) 0.039(2) 0.0225(19) 0.0065(18) 0.0104(18) -0.014(2)
O5 0.036(2) 0.032(2) 0.0208(18) 0.0035(16) 0.0110(18) -0.0007(18)
O6 0.034(2) 0.031(2) 0.0199(18) -0.0007(16) 0.0101(17) -0.0031(18)
O7 0.036(2) 0.031(2) 0.0239(19) -0.0052(16) 0.0117(18) -0.0028(19)
O8 0.052(3) 0.033(2) 0.033(2) -0.0099(19) 0.005(2) 0.001(2)
O9 0.049(3) 0.029(2) 0.028(2) -0.0042(17) 0.014(2) -0.002(2)
O10 0.043(3) 0.033(2) 0.038(2) -0.0033(19) 0.017(2) -0.010(2)
O11 0.048(3) 0.036(2) 0.033(2) -0.0042(18) 0.024(2) -0.008(2)
O12 0.034(2) 0.036(2) 0.030(2) -0.0003(18) 0.0153(18) 0.0004(19)
O13 0.033(2) 0.033(2) 0.0266(19) 0.0002(16) 0.0130(18) 0.0079(18)
O14 0.035(2) 0.026(2) 0.031(2) 0.0000(16) 0.0105(19) 0.0008(18)
O15 0.025(4) 0.029(4) 0.032(6) -0.002(3) 0.010(5) -0.002(4)
O16 0.114(12) 0.046(6) 0.026(6) 0.008(4) 0.030(6) 0.037(6)
O17 0.046(7) 0.114(12) 0.031(5) -0.005(7) 0.019(5) -0.007(7)
O18 0.117(11) 0.051(6) 0.036(6) -0.021(5) 0.050(8) -0.057(6)
O19 0.079(4) 0.062(4) 0.033(2) 0.000(2) 0.029(3) 0.024(3)
N1 0.057(4) 0.034(3) 0.032(3) -0.006(2) 0.016(3) 0.002(3)
N2 0.056(4) 0.035(3) 0.029(3) -0.001(2) 0.017(3) 0.006(3)
N3 0.074(4) 0.039(3) 0.033(3) -0.005(2) 0.033(3) 0.002(3)
N4 0.055(4) 0.047(3) 0.030(3) 0.004(2) 0.025(3) 0.003(3)
N5 0.061(4) 0.047(3) 0.034(3) 0.005(2) 0.029(3) 0.000(3)
N6 0.055(4) 0.038(3) 0.032(3) 0.000(2) 0.025(3) -0.010(3)
N7 0.048(3) 0.040(3) 0.032(3) 0.003(2) 0.021(3) -0.011(3)
N8 0.049(4) 0.037(3) 0.028(2) 0.002(2) 0.018(2) -0.004(3)
N9 0.042(3) 0.036(3) 0.031(3) 0.008(2) 0.019(2) 0.001(2)
N10 0.045(3) 0.037(3) 0.027(2) 0.009(2) 0.015(2) 0.002(2)
N11 0.036(3) 0.040(3) 0.021(2) 0.004(2) 0.012(2) 0.001(2)
N12 0.036(3) 0.039(3) 0.023(2) 0.000(2) 0.012(2) -0.002(2)
N13 0.042(3) 0.042(3) 0.024(2) -0.003(2) 0.015(2) -0.002(2)
N14 0.050(4) 0.034(3) 0.031(3) -0.005(2) 0.018(2) -0.002(3)
N15 0.053(4) 0.034(3) 0.025(2) -0.004(2) 0.014(2) -0.004(3)
N16 0.059(4) 0.033(3) 0.027(2) -0.005(2) 0.016(3) 0.003(3)
N17 0.061(4) 0.034(3) 0.055(4) 0.007(3) 0.021(3) 0.004(3)
N18 0.059(4) 0.033(3) 0.043(3) -0.009(2) 0.013(3) -0.008(3)
N19 0.049(4) 0.034(3) 0.035(3) -0.002(2) 0.010(3) -0.009(3)
N20 0.042(3) 0.047(3) 0.036(3) -0.005(2) 0.011(3) -0.012(3)
N21 0.058(4) 0.043(3) 0.054(3) -0.005(3) 0.034(3) -0.017(3)
N22 0.053(4) 0.042(3) 0.062(4) -0.005(3) 0.036(3) -0.009(3)
N23 0.042(4) 0.050(4) 0.060(4) -0.006(3) 0.025(3) -0.006(3)
N24 0.037(3) 0.047(4) 0.055(4) 0.003(3) 0.020(3) 0.006(3)
N25 0.038(3) 0.047(3) 0.049(3) 0.003(3) 0.021(3) 0.012(3)
N26 0.046(4) 0.033(3) 0.056(4) -0.004(3) 0.017(3) 0.007(3)
N27 0.049(4) 0.033(3) 0.051(3) 0.004(3) 0.016(3) 0.001(3)
N28 0.049(4) 0.041(4) 0.135(7) 0.026(4) 0.038(5) 0.004(3)
N29 0.040(7) 0.032(6) 0.056(7) 0.005(5) 0.014(6) 0.012(5)
N30 0.039(7) 0.030(6) 0.061(8) -0.006(5) 0.006(6) 0.007(5)
N31 0.054(4) 0.052(3) 0.030(3) -0.004(2) 0.028(3) -0.008(3)
C1 0.072(6) 0.029(4) 0.055(4) -0.006(3) 0.027(4) 0.005(4)
C2 0.085(7) 0.034(4) 0.063(5) 0.003(4) 0.030(5) 0.019(4)
C3 0.066(5) 0.046(4) 0.044(4) 0.001(3) 0.023(4) 0.017(4)
C4 0.078(6) 0.050(4) 0.040(4) -0.007(3) 0.035(4) 0.009(4)
C5 0.065(5) 0.069(5) 0.038(4) -0.004(3) 0.034(4) 0.009(4)
C6 0.065(5) 0.057(5) 0.034(3) -0.002(3) 0.028(4) -0.001(4)
C7 0.065(5) 0.061(5) 0.046(4) 0.003(3) 0.036(4) 0.004(4)
C8 0.059(5) 0.065(5) 0.058(5) -0.002(4) 0.033(4) -0.016(4)
C9 0.068(5) 0.057(5) 0.047(4) -0.002(3) 0.036(4) -0.008(4)
C10 0.053(5) 0.051(5) 0.061(5) 0.004(4) 0.031(4) -0.018(4)
C11 0.080(6) 0.046(5) 0.072(5) -0.006(4) 0.038(5) -0.028(4)
C12 0.068(5) 0.034(4) 0.049(4) 0.005(3) 0.025(4) -0.008(4)
C13 0.050(4) 0.044(4) 0.037(3) 0.013(3) 0.025(3) 0.003(3)
C14 0.057(5) 0.048(4) 0.037(3) 0.016(3) 0.019(3) 0.003(4)
C15 0.041(4) 0.051(4) 0.028(3) 0.015(3) 0.009(3) 0.002(3)
C16 0.044(4) 0.053(4) 0.037(3) 0.010(3) 0.017(3) 0.010(3)
C17 0.038(4) 0.063(5) 0.050(4) 0.025(4) 0.016(3) 0.018(4)
C18 0.042(4) 0.053(4) 0.040(4) 0.009(3) 0.013(3) -0.004(3)
C19 0.046(4) 0.052(4) 0.033(3) -0.006(3) 0.016(3) -0.007(3)
C20 0.047(4) 0.052(4) 0.038(3) -0.012(3) 0.014(3) -0.014(4)
C21 0.054(5) 0.042(4) 0.037(3) -0.003(3) 0.021(3) -0.009(3)
C22 0.057(5) 0.040(4) 0.029(3) -0.008(3) 0.016(3) -0.001(3)
C23 0.068(5) 0.042(4) 0.031(3) -0.011(3) 0.017(3) -0.009(4)
C24 0.075(5) 0.040(4) 0.033(3) -0.008(3) 0.023(4) 0.005(4)
C25 0.081(6) 0.035(4) 0.070(5) 0.012(4) 0.029(5) 0.001(4)
C26 0.092(7) 0.032(4) 0.059(5) 0.017(3) 0.021(5) 0.007(4)
C27 0.078(6) 0.042(4) 0.044(4) -0.013(3) 0.015(4) -0.011(4)
C28 0.056(5) 0.043(4) 0.048(4) -0.004(3) 0.013(4) -0.016(4)
C29 0.067(6) 0.042(4) 0.059(5) -0.005(3) 0.021(4) -0.028(4)
C30 0.055(5) 0.050(4) 0.046(4) -0.005(3) 0.016(4) -0.017(4)
C31 0.082(6) 0.049(5) 0.078(5) -0.011(4) 0.059(5) -0.024(4)
C32 0.093(7) 0.060(5) 0.109(7) -0.017(5) 0.078(7) -0.031(5)
C33 0.070(6) 0.057(5) 0.105(7) -0.018(5) 0.064(6) -0.022(4)
C34 0.044(5) 0.069(6) 0.078(6) -0.006(5) 0.028(4) -0.013(4)
C35 0.039(5) 0.089(7) 0.088(7) -0.005(6) 0.009(5) -0.007(5)
C36 0.044(5) 0.062(5) 0.069(5) 0.003(4) 0.013(4) 0.006(4)
C37 0.065(6) 0.058(5) 0.100(7) -0.001(5) 0.048(5) 0.012(5)
C38 0.077(7) 0.059(6) 0.172(12) -0.017(7) 0.072(8) 0.017(5)
C39 0.062(6) 0.041(5) 0.127(8) -0.007(5) 0.047(6) 0.011(4)
C40 0.065(6) 0.042(4) 0.067(5) 0.013(4) 0.009(4) 0.008(4)
C41 0.137(11) 0.066(7) 0.162(12) 0.073(7) 0.100(10) 0.044(7)
C42 0.097(9) 0.071(7) 0.30(2) 0.109(10) 0.124(12) 0.049(7)
C43 0.044(9) 0.046(9) 0.080(12) 0.008(8) 0.005(8) 0.011(8)
C44 0.050(12) 0.039(10) 0.19(3) 0.013(13) -0.036(13) -0.001(9)
C45 0.074(13) 0.033(9) 0.091(13) -0.006(8) -0.016(10) 0.002(8)
C46 0.023(4) 0.016(4) 0.017(3) 0.000 0.010(3) 0.000
C47 0.059(5) 0.050(4) 0.036(3) -0.008(3) 0.029(3) -0.011(4)
C48 0.067(5) 0.055(5) 0.052(4) 0.005(4) 0.031(4) -0.010(4)
C49 0.055(5) 0.059(5) 0.026(3) -0.001(3) 0.019(3) -0.013(4)
C50 0.065(5) 0.058(5) 0.036(4) 0.002(3) 0.019(4) -0.010(4)
C51 0.066(5) 0.052(4) 0.034(3) 0.001(3) 0.029(3) -0.005(4)
C52 0.063(5) 0.052(4) 0.037(3) 0.002(3) 0.025(4) -0.004(4)
C53 0.065(5) 0.056(4) 0.034(3) -0.001(3) 0.033(3) -0.004(4)
C54 0.063(5) 0.067(5) 0.042(4) -0.003(4) 0.027(4) -0.012(4)

loop_
_atom_type_symbol
_atom_type_description
_atom_type_scat_dispersion_real
_atom_type_scat_dispersion_imag
_atom_type_scat_source
C C 0.0033 0.0016 'International Tables Vol C Tables 4.2.6.8 and 6.1.1.4'
H H 0.0000 0.0000 'International Tables Vol C Tables 4.2.6.8 and 6.1.1.4'
N N 0.0061 0.0033 'International Tables Vol C Tables 4.2.6.8 and 6.1.1.4'
O O 0.0106 0.0060 'International Tables Vol C Tables 4.2.6.8 and 6.1.1.4'
Cu Cu 0.3201 1.2651 'International Tables Vol C Tables 4.2.6.8 and 6.1.1.4'

loop_
_geom_angle_atom_site_label_1
_geom_angle_atom_site_label_2
_geom_angle_atom_site_label_3
_geom_angle
_geom_angle_site_symmetry_1
_geom_angle_site_symmetry_3
O8 Cu1 O1 89.17(18) . .
O8 Cu1 N1 165.8(2) . .
O1 Cu1 N1 84.7(2) . .
O8 Cu1 N16 85.2(2) . .
O1 Cu1 N16 173.1(2) . .
N1 Cu1 N16 100.0(2) . .
O8 Cu1 O9 92.11(19) . .
O1 Cu1 O9 91.08(16) . .
N1 Cu1 O9 100.72(19) . .
N16 Cu1 O9 93.05(19) . .
O1 Cu2 O2 91.22(18) . .
O1 Cu2 N3 177.9(2) . .
O2 Cu2 N3 86.7(2) . .
O1 Cu2 N2 84.1(2) . .
O2 Cu2 N2 173.8(2) . .
N3 Cu2 N2 98.1(2) . .
O3 Cu3 O2 89.74(19) . .
O3 Cu3 N4 175.4(2) . .
O2 Cu3 N4 87.0(2) . .
O3 Cu3 N5 83.4(2) . .
O2 Cu3 N5 165.8(2) . .
N4 Cu3 N5 99.1(2) . .
O3 Cu4 O4 90.04(19) . .
O3 Cu4 N6 84.4(2) . .
O4 Cu4 N6 168.7(2) . .
O3 Cu4 N7 172.5(2) . .
O4 Cu4 N7 84.2(2) . .
N6 Cu4 N7 100.4(2) . .
O3 Cu4 O13 90.77(16) . 2_755
O4 Cu4 O13 94.30(16) . 2_755
N6 Cu4 O13 95.62(18) . 2_755
N7 Cu4 O13 94.49(17) . 2_755
O5 Cu5 O4 90.30(17) . .
O5 Cu5 N8 172.1(2) . .
O4 Cu5 N8 84.15(19) . .
O5 Cu5 N9 87.41(19) . .
O4 Cu5 N9 175.6(2) . .
N8 Cu5 N9 97.8(2) . .
O6 Cu6 O5 90.90(17) . .
O6 Cu6 N10 173.9(2) . .
O5 Cu6 N10 85.98(19) . .
O6 Cu6 N11 82.35(19) . .
O5 Cu6 N11 169.6(2) . .
N10 Cu6 N11 100.0(2) . .
O6 Cu7 O7 89.91(17) . .
O6 Cu7 N12 83.56(18) . .
O7 Cu7 N12 168.0(2) . .
O6 Cu7 N13 173.7(2) . .
O7 Cu7 N13 84.10(19) . .
N12 Cu7 N13 102.0(2) . .
O6 Cu7 O12 93.25(15) . .
O7 Cu7 O12 90.87(16) . .
N12 Cu7 O12 99.58(18) . .
N13 Cu7 O12 88.72(18) . .
O8 Cu8 O7 88.87(18) . .
O8 Cu8 N14 169.4(2) . .
O7 Cu8 N14 84.96(19) . .
O8 Cu8 N15 86.6(2) . .
O7 Cu8 N15 175.3(2) . .
N14 Cu8 N15 99.4(2) . .
O9 Cu9 O9 90.1(3) . 2_755
O9 Cu9 N17 86.7(2) . 2_755
O9 Cu9 N17 170.8(2) 2_755 2_755
O9 Cu9 N17 170.8(2) . .
O9 Cu9 N17 86.7(2) 2_755 .
N17 Cu9 N17 97.7(4) 2_755 .
O9 Cu10 O10 94.41(18) . .
O9 Cu10 N19 167.9(2) . .
O10 Cu10 N19 85.8(2) . .
O9 Cu10 N18 85.4(2) . .
O10 Cu10 N18 169.7(2) . .
N19 Cu10 N18 96.6(2) . .
O11 Cu11 O10 95.10(19) . .
O11 Cu11 N21 84.7(2) . .
O10 Cu11 N21 171.4(2) . .
O11 Cu11 N20 170.6(2) . .
O10 Cu11 N20 86.0(2) . .
N21 Cu11 N20 95.7(2) . .
O12 Cu12 O11 90.09(18) . .
O12 Cu12 N23 87.7(2) . .
O11 Cu12 N23 172.2(2) . .
O12 Cu12 N22 169.2(2) . .
O11 Cu12 N22 86.8(2) . .
N23 Cu12 N22 96.6(3) . .
O12 Cu13 O13 89.21(18) . .
O12 Cu13 N25 173.5(2) . .
O13 Cu13 N25 87.1(2) . .
O12 Cu13 N24 86.5(2) . .
O13 Cu13 N24 174.3(2) . .
N25 Cu13 N24 97.4(2) . .
O14 Cu14 O13 89.67(17) . .
O14 Cu14 N27 87.1(2) . .
O13 Cu14 N27 169.8(2) . .
O14 Cu14 N26 171.5(2) . .
O13 Cu14 N26 87.4(2) . .
N27 Cu14 N26 97.1(3) . .
O14 Cu15 O15 97.2(3) . .
O14 Cu15 N29 165.9(4) . .
O15 Cu15 N29 87.2(4) . .
O14 Cu15 N28 80.4(2) . .
O15 Cu15 N28 163.3(3) . .
N29 Cu15 N28 99.1(4) . .
N28 Cu25 O14 88.2(3) . .
Cu2 O1 Cu1 109.06(19) . .
Cu2 O2 Cu3 118.9(2) . .
Cu3 O3 Cu4 120.2(2) . .
Cu5 O4 Cu4 111.27(19) . .
Cu5 O5 Cu6 119.4(2) . .
Cu6 O6 Cu7 123.43(19) . .
Cu8 O7 Cu7 114.61(18) . .
Cu8 O8 Cu1 125.2(2) . .
Cu10 O9 Cu9 117.4(2) . .
Cu10 O9 Cu1 117.83(19) . .
Cu9 O9 Cu1 105.1(2) . .
Cu11 O10 Cu10 124.7(2) . .
Cu11 O11 Cu12 115.8(2) . .
Cu12 O12 Cu13 117.9(2) . .
Cu12 O12 Cu7 118.24(19) . .
Cu13 O12 Cu7 110.43(18) . .
Cu13 O13 Cu14 118.5(2) . .
Cu13 O13 Cu4 112.85(19) . 2_755
Cu14 O13 Cu4 114.46(18) . 2_755
Cu15 O14 Cu14 112.3(2) . .
Cu14 O14 Cu25 115.9(2) . .
C1 N1 N2 106.3(6) . .
C1 N1 Cu1 134.6(6) . .
N2 N1 Cu1 116.7(4) . .
C3 N2 N1 109.6(6) . .
C3 N2 Cu2 132.4(5) . .
N1 N2 Cu2 117.2(4) . .
C4 N3 N4 107.7(6) . .
C4 N3 Cu2 130.5(5) . .
N4 N3 Cu2 121.5(4) . .
C6 N4 N3 107.6(6) . .
C6 N4 Cu3 134.2(5) . .
N3 N4 Cu3 118.2(4) . .
C7 N5 N6 107.5(6) . .
C7 N5 Cu3 133.3(5) . .
N6 N5 Cu3 118.8(4) . .
C9 N6 N5 106.8(6) . .
C9 N6 Cu4 131.4(5) . .
N5 N6 Cu4 119.8(4) . .
C10 N7 N8 107.8(6) . .
C10 N7 Cu4 133.1(5) . .
N8 N7 Cu4 116.7(4) . .
C12 N8 N7 106.6(6) . .
C12 N8 Cu5 133.5(5) . .
N7 N8 Cu5 118.7(4) . .
C13 N9 N10 107.6(5) . .
C13 N9 Cu5 131.5(5) . .
N10 N9 Cu5 119.7(4) . .
C15 N10 N9 106.9(5) . .
C15 N10 Cu6 133.7(5) . .
N9 N10 Cu6 119.4(3) . .
C16 N11 N12 108.6(5) . .
C16 N11 Cu6 131.2(5) . .
N12 N11 Cu6 120.3(4) . .
C18 N12 N11 107.3(5) . .
C18 N12 Cu7 130.0(5) . .
N11 N12 Cu7 120.1(4) . .
C19 N13 N14 107.5(5) . .
C19 N13 Cu7 129.6(5) . .
N14 N13 Cu7 118.7(4) . .
C21 N14 N13 107.5(6) . .
C21 N14 Cu8 133.7(5) . .
N13 N14 Cu8 117.4(4) . .
C22 N15 N16 107.3(5) . .
C22 N15 Cu8 132.6(5) . .
N16 N15 Cu8 120.0(4) . .
C24 N16 N15 108.2(6) . .
C24 N16 Cu1 132.2(5) . .
N15 N16 Cu1 119.4(4) . .
C25 N17 N18 107.1(6) . 2_755
C25 N17 Cu9 130.3(6) . .
N18 N17 Cu9 119.9(4) 2_755 .
C27 N18 N17 108.9(6) . 2_755
C27 N18 Cu10 132.9(6) . .
N17 N18 Cu10 118.0(4) 2_755 .
C28 N19 N20 107.0(6) . .
C28 N19 Cu10 131.1(6) . .
N20 N19 Cu10 121.9(4) . .
C30 N20 N19 108.5(6) . .
C30 N20 Cu11 130.0(5) . .
N19 N20 Cu11 121.0(4) . .
C31 N21 N22 107.8(7) . .
C31 N21 Cu11 134.1(6) . .
N22 N21 Cu11 118.0(4) . .
C33 N22 N21 107.6(6) . .
C33 N22 Cu12 129.5(5) . .
N21 N22 Cu12 118.6(4) . .
C34 N23 N24 107.1(6) . .
C34 N23 Cu12 130.5(6) . .
N24 N23 Cu12 119.6(4) . .
C36 N24 N23 108.6(6) . .
C36 N24 Cu13 132.6(6) . .
N23 N24 Cu13 118.6(4) . .
C37 N25 N26 108.5(6) . .
C37 N25 Cu13 131.0(6) . .
N26 N25 Cu13 120.0(4) . .
C39 N26 N25 107.4(6) . .
C39 N26 Cu14 131.8(6) . .
N25 N26 Cu14 119.3(4) . .
C40 N27 N28 107.5(7) . .
C40 N27 Cu14 130.6(6) . .
N28 N27 Cu14 118.5(5) . .
C42 N28 N27 106.9(8) . .
C42 N28 Cu25 129.4(7) . .
N27 N28 Cu25 123.1(5) . .
C42 N28 Cu15 141.5(8) . .
N27 N28 Cu15 111.1(5) . .
C43 N29 N30 107.0(12) . .
C43 N29 Cu15 129.9(10) . .
N30 N29 Cu15 121.7(8) . .
C45 N30 N29 106.5(11) . .
C53 N31 C47 110.3(5) . .
C53 N31 C51 111.4(6) . .
C47 N31 C51 106.3(5) . .
C53 N31 C49 106.6(5) . .
C47 N31 C49 111.8(6) . .
C51 N31 C49 110.5(5) . .
N1 C1 C2 110.9(7) . .
C1 C2 C3 105.2(7) . .
N2 C3 C2 107.9(7) . .
N3 C4 C5 109.7(7) . .
C6 C5 C4 104.4(6) . .
N4 C6 C5 110.6(7) . .
N5 C7 C8 110.6(7) . .
C7 C8 C9 103.8(7) . .
N6 C9 C8 111.3(7) . .
N7 C10 C11 110.1(7) . .
C12 C11 C10 104.7(7) . .
N8 C12 C11 110.8(7) . .
N9 C13 C14 110.4(6) . .
C13 C14 C15 104.1(6) . .
N10 C15 C14 110.9(6) . .
N11 C16 C17 109.1(7) . .
C16 C17 C18 105.0(6) . .
N12 C18 C17 110.0(6) . .
N13 C19 C20 109.6(7) . .
C21 C20 C19 104.3(6) . .
N14 C21 C20 111.2(6) . .
N15 C22 C23 110.5(7) . .
C22 C23 C24 104.5(6) . .
N16 C24 C23 109.5(7) . .
N17 C25 C26 110.1(8) . .
C25 C26 C27 105.0(7) . 2_755
N18 C27 C26 108.9(7) . 2_755
N19 C28 C29 110.4(7) . .
C28 C29 C30 105.0(7) . .
N20 C30 C29 109.0(8) . .
N21 C31 C32 110.2(8) . .
C31 C32 C33 104.8(7) . .
N22 C33 C32 109.6(8) . .
N23 C34 C35 110.2(8) . .
C34 C35 C36 104.6(8) . .
N24 C36 C35 109.5(8) . .
N25 C37 C38 109.0(8) . .
C39 C38 C37 105.9(8) . .
N26 C39 C38 109.2(8) . .
N27 C40 C41 111.3(9) . .
C40 C41 C42 103.5(9) . .
N28 C42 C41 110.8(9) . .
N29 C43 C44 112.1(14) . .
C45 C44 C43 99.9(17) . .
N30 C45 C44 114.0(16) . .
O16 C46 O18 120.9(9) . .
O16 C46 O17 117.3(12) . .
O18 C46 O17 121.6(13) . .
C48 C47 N31 115.2(5) . .
C50 C49 N31 114.2(5) . .
C52 C51 N31 114.4(5) . .
C54 C53 N31 116.2(5) . .
C205 C202 C201 120.0 . .
C203 C205 C202 120.0 . .
C205 C203 C204 120.0 . .
C206 C204 C203 120.0 . .
C204 C206 C201 120.0 . .
C206 C201 C202 120.0 . .
C206 C201 C200 118.9(13) . .
C202 C201 C200 121.1(13) . .
C302 C301 C306 120.0 . .
C302 C301 C300 125(3) . .
C306 C301 C300 114(3) . .
C301 C302 C303 120.0 . .
C302 C303 C304 120.0 . .
C305 C304 C303 120.0 . .
C304 C305 C306 120.0 . .
C305 C306 C301 120.0 . .
C602 C601 C606 120.0 . .
C602 C601 C600 127(2) . .
C606 C601 C600 113(2) . .
C601 C602 C603 120.0 . .
C602 C603 C604 120.0 . .
C605 C604 C603 120.0 . .
C606 C605 C604 120.0 . .
C605 C606 C601 120.0 . .
C401 C400 C802 41.5(17) . .
C802 C401 C402 110(3) . .
C802 C401 C406 69(3) . .
C402 C401 C406 120.0 . .
C802 C401 C801 58.3(18) . .
C402 C401 C801 56(2) . .
C406 C401 C801 82(2) . .
C802 C401 C400 90(3) . .
C402 C401 C400 123(5) . .
C406 C401 C400 117(5) . .
C801 C401 C400 136(2) . .
C802 C401 C803 51(2) . .
C402 C401 C803 150(2) . .
C406 C401 C803 36(3) . .
C801 C401 C803 96(3) . .
C400 C401 C803 84(4) . .
C802 C401 C806 92(2) . .
C402 C401 C806 55.8(16) . .
C406 C401 C806 64.2(16) . .
C801 C401 C806 45.4(13) . .
C400 C401 C806 178(3) . .
C803 C401 C806 97(2) . .
C401 C402 C403 120.0 . .
C401 C402 C801 66(2) . .
C403 C402 C801 76(3) . .
C401 C402 C806 79.5(15) . .
C403 C402 C806 40.5(15) . .
C801 C402 C806 54(2) . .
C401 C402 C800 107(3) . .
C403 C402 C800 76(3) . .
C801 C402 C800 51(2) . .
C806 C402 C800 88(3) . .
C806 C403 C404 38(3) . .
C806 C403 C402 82(3) . .
C404 C403 C402 120.0 . .
C806 C403 C801 56(2) . .
C404 C403 C801 83.1(19) . .
C402 C403 C801 51(2) . .
C806 C404 C405 70(3) . .
C806 C404 C403 50(3) . .
C405 C404 C403 120.0 . .
C806 C404 C805 60(4) . .
C405 C404 C805 33(2) . .
C403 C404 C805 104(2) . .
C805 C405 C806 73(4) . .
C805 C405 C404 87(4) . .
C806 C405 C404 36(2) . .
C805 C405 C406 73(4) . .
C806 C405 C406 84(2) . .
C404 C405 C406 120.0 . .
C805 C405 C804 62(4) . .
C806 C405 C804 111(3) . .
C404 C405 C804 143(3) . .
C406 C405 C804 36(3) . .
C804 C406 C803 90(4) . .
C804 C406 C805 69(3) . .
C803 C406 C805 159(5) . .
C804 C406 C405 83(5) . .
C803 C406 C405 140(5) . .
C805 C406 C405 37(3) . .
C804 C406 C401 137(5) . .
C803 C406 C401 92(5) . .
C805 C406 C401 106(2) . .
C405 C406 C401 120.0 . .
C804 C406 C802 151(4) . .
C803 C406 C802 61(3) . .
C805 C406 C802 139(3) . .
C405 C406 C802 116(2) . .
C401 C406 C802 55(3) . .
C804 C406 C806 118(4) . .
C803 C406 C806 151(4) . .
C805 C406 C806 48.6(13) . .
C405 C406 C806 47.3(18) . .
C401 C406 C806 72.7(18) . .
C802 C406 C806 90(2) . .
C804 C406 C801 161(5) . .
C803 C406 C801 107(4) . .
C805 C406 C801 92(2) . .
C405 C406 C801 79.7(18) . .
C401 C406 C801 51.1(18) . .
C802 C406 C801 46.3(13) . .
C806 C406 C801 43.8(10) . .
C801 C800 C402 43.4(14) . .
C802 C801 C806 120.0 . .
C802 C801 C402 111(3) . .
C806 C801 C402 73(3) . .
C802 C801 C401 56(2) . .
C806 C801 C401 85.1(18) . .
C402 C801 C401 58(2) . .
C802 C801 C800 120.5(11) . .
C806 C801 C800 119.5(11) . .
C402 C801 C800 86(3) . .
C401 C801 C800 130(3) . .
C802 C801 C403 153(2) . .
C806 C801 C403 39(2) . .
C402 C801 C403 53(2) . .
C401 C801 C403 99(3) . .
C800 C801 C403 83(3) . .
C802 C801 C406 54.1(15) . .
C806 C801 C406 65.9(15) . .
C402 C801 C406 94(2) . .
C401 C801 C406 46.8(13) . .
C800 C801 C406 174(2) . .
C403 C801 C406 102(2) . .
C401 C802 C801 65(2) . .
C401 C802 C803 79(3) . .
C801 C802 C803 120.0 . .
C401 C802 C406 56.4(16) . .
C801 C802 C406 79.6(16) . .
C803 C802 C406 40.5(15) . .
C401 C802 C400 49(2) . .
C801 C802 C400 107(2) . .
C803 C802 C400 77(3) . .
C406 C802 C400 86(3) . .
C406 C803 C804 42(3) . .
C406 C803 C802 78(3) . .
C804 C803 C802 120.0 . .
C406 C803 C401 52(3) . .
C804 C803 C401 85.8(15) . .
C802 C803 C401 49.6(16) . .
C406 C804 C803 48(3) . .
C406 C804 C805 72(3) . .
C803 C804 C805 120.0 . .
C406 C804 C405 62(3) . .
C803 C804 C405 101(2) . .
C805 C804 C405 34(2) . .
C405 C805 C406 70(3) . .
C405 C805 C804 84(4) . .
C406 C805 C804 38.4(19) . .
C405 C805 C806 69(4) . .
C406 C805 C806 81.6(19) . .
C804 C805 C806 120.0 . .
C405 C805 C404 60(4) . .
C406 C805 C404 106(3) . .
C804 C805 C404 139(2) . .
C806 C805 C404 32(2) . .
C404 C806 C403 92(4) . .
C404 C806 C405 74(4) . .
C403 C806 C405 166(5) . .
C404 C806 C805 88(5) . .
C403 C806 C805 147(4) . .
C405 C806 C805 38(3) . .
C404 C806 C801 130(5) . .
C403 C806 C801 85(4) . .
C405 C806 C801 102(3) . .
C805 C806 C801 120.0 . .
C404 C806 C402 149(5) . .
C403 C806 C402 57(3) . .
C405 C806 C402 137(3) . .
C805 C806 C402 119(3) . .
C801 C806 C402 52(2) . .
C404 C806 C406 123(5) . .
C403 C806 C406 145(4) . .
C405 C806 C406 48.9(14) . .
C805 C806 C406 49.8(17) . .
C801 C806 C406 70.3(17) . .
C402 C806 C406 88(2) . .
C404 C806 C401 166(5) . .
C403 C806 C401 102(4) . .
C405 C806 C401 92(2) . .
C805 C806 C401 82.5(19) . .
C801 C806 C401 49.5(14) . .
C402 C806 C401 44.7(13) . .
C406 C806 C401 43.1(10) . .

loop_
_geom_bond_atom_site_label_1
_geom_bond_atom_site_label_2
_geom_bond_distance
_geom_bond_site_symmetry_2
Cu1 O8 1.907(5) .
Cu1 O1 1.967(4) .
Cu1 N1 1.984(6) .
Cu1 N16 1.993(5) .
Cu1 O9 2.414(4) .
Cu2 O1 1.917(5) .
Cu2 O2 1.912(4) .
Cu2 N3 1.954(6) .
Cu2 N2 1.978(5) .
Cu3 O3 1.910(4) .
Cu3 O2 1.936(5) .
Cu3 N4 1.952(5) .
Cu3 N5 2.002(6) .
Cu4 O3 1.923(4) .
Cu4 O4 1.955(5) .
Cu4 N6 1.977(6) .
Cu4 N7 1.997(5) .
Cu4 O13 2.369(4) 2_755
Cu5 O5 1.911(4) .
Cu5 O4 1.923(4) .
Cu5 N8 1.957(5) .
Cu5 N9 1.955(5) .
Cu6 O6 1.924(4) .
Cu6 O5 1.930(4) .
Cu6 N10 1.964(5) .
Cu6 N11 1.985(5) .
Cu7 O6 1.933(4) .
Cu7 O7 1.945(4) .
Cu7 N12 1.995(5) .
Cu7 N13 2.016(5) .
Cu7 O12 2.367(4) .
Cu8 O8 1.858(5) .
Cu8 O7 1.932(4) .
Cu8 N14 1.953(6) .
Cu8 N15 1.980(5) .
Cu9 O9 1.924(4) .
Cu9 O9 1.924(4) 2_755
Cu9 N17 1.961(6) 2_755
Cu9 N17 1.961(6) .
Cu10 O9 1.922(5) .
Cu10 O10 1.947(5) .
Cu10 N19 1.957(6) .
Cu10 N18 1.980(6) .
Cu11 O11 1.916(4) .
Cu11 O10 1.916(5) .
Cu11 N21 1.969(6) .
Cu11 N20 1.974(6) .
Cu12 O12 1.917(4) .
Cu12 O11 1.929(5) .
Cu12 N23 1.957(6) .
Cu12 N22 1.957(6) .
Cu13 O12 1.917(4) .
Cu13 O13 1.922(4) .
Cu13 N25 1.955(6) .
Cu13 N24 1.966(6) .
Cu14 O14 1.919(4) .
Cu14 O13 1.920(4) .
Cu14 N27 1.956(6) .
Cu14 N26 1.968(6) .
Cu15 O14 1.898(4) .
Cu15 O15 1.933(10) .
Cu15 N29 1.936(12) .
Cu15 N28 2.140(8) .
Cu25 N28 1.801(7) .
Cu25 O14 1.950(5) .
O13 Cu4 2.369(4) 2_755
O16 C46 1.257(11) .
O17 C46 1.275(11) .
O18 C46 1.232(10) .
N1 C1 1.344(8) .
N1 N2 1.359(8) .
N2 C3 1.349(9) .
N3 C4 1.352(8) .
N3 N4 1.360(8) .
N4 C6 1.336(9) .
N5 C7 1.337(9) .
N5 N6 1.368(8) .
N6 C9 1.335(9) .
N7 C10 1.339(9) .
N7 N8 1.362(8) .
N8 C12 1.340(8) .
N9 C13 1.347(7) .
N9 N10 1.366(7) .
N10 C15 1.342(7) .
N11 C16 1.344(8) .
N11 N12 1.364(7) .
N12 C18 1.338(8) .
N13 C19 1.359(8) .
N13 N14 1.382(7) .
N14 C21 1.335(8) .
N15 C22 1.353(8) .
N15 N16 1.366(8) .
N16 C24 1.345(8) .
N17 C25 1.348(9) .
N17 N18 1.357(8) 2_755
N18 C27 1.336(8) .
N18 N17 1.357(8) 2_755
N19 C28 1.349(8) .
N19 N20 1.363(8) .
N20 C30 1.343(9) .
N21 C31 1.335(9) .
N21 N22 1.357(8) .
N22 C33 1.344(9) .
N23 C34 1.340(9) .
N23 N24 1.354(8) .
N24 C36 1.335(9) .
N25 C37 1.327(9) .
N25 N26 1.358(8) .
N26 C39 1.343(9) .
N27 C40 1.342(9) .
N27 N28 1.342(9) .
N28 C42 1.338(13) .
N29 C43 1.349(18) .
N29 N30 1.378(15) .
N30 C45 1.380(19) .
N31 C53 1.515(9) .
N31 C47 1.521(8) .
N31 C51 1.519(8) .
N31 C49 1.524(8) .
C1 C2 1.365(11) .
C2 C3 1.388(11) .
C4 C5 1.376(11) .
C5 C6 1.374(10) .
C7 C8 1.371(11) .
C8 C9 1.366(11) .
C10 C11 1.360(11) .
C11 C12 1.359(11) .
C13 C14 1.368(9) .
C14 C15 1.376(10) .
C16 C17 1.378(10) .
C17 C18 1.382(10) .
C19 C20 1.395(10) .
C20 C21 1.382(10) .
C22 C23 1.371(10) .
C23 C24 1.396(10) .
C25 C26 1.369(11) .
C26 C27 1.389(11) 2_755
C27 C26 1.389(11) 2_755
C28 C29 1.364(11) .
C29 C30 1.386(11) .
C31 C32 1.367(12) .
C32 C33 1.372(12) .
C34 C35 1.374(12) .
C35 C36 1.375(12) .
C37 C38 1.372(12) .
C38 C39 1.362(13) .
C40 C41 1.345(13) .
C41 C42 1.375(17) .
C43 C44 1.46(3) .
C44 C45 1.37(2) .
C47 C48 1.515(9) .
C49 C50 1.508(10) .
C51 C52 1.517(10) .
C53 C54 1.518(10) .
C200 C201 1.525(16) .
C202 C205 1.3900 .
C202 C201 1.3900 .
C205 C203 1.3900 .
C203 C204 1.3900 .
C204 C206 1.3900 .
C206 C201 1.3900 .
C300 C301 1.510(18) .
C301 C302 1.3900 .
C301 C306 1.3900 .
C302 C303 1.3900 .
C303 C304 1.3900 .
C304 C305 1.3900 .
C305 C306 1.3900 .
C600 C601 1.452(18) .
C601 C602 1.3900 .
C601 C606 1.3900 .
C602 C603 1.3900 .
C603 C604 1.3900 .
C604 C605 1.3900 .
C605 C606 1.3900 .
C400 C401 1.54(2) .
C400 C802 2.05(6) .
C401 C802 1.36(5) .
C401 C402 1.3900 .
C401 C406 1.3900 .
C401 C801 1.48(5) .
C401 C803 1.75(7) .
C401 C806 1.94(5) .
C402 C403 1.3900 .
C402 C801 1.35(6) .
C402 C806 1.64(6) .
C402 C800 1.96(7) .
C403 C806 1.07(5) .
C403 C404 1.3900 .
C403 C801 1.68(6) .
C404 C806 0.85(5) .
C404 C405 1.3900 .
C404 C805 1.60(6) .
C405 C805 0.88(6) .
C405 C806 1.35(5) .
C405 C406 1.3900 .
C405 C804 1.57(7) .
C406 C804 0.92(5) .
C406 C803 1.03(5) .
C406 C805 1.41(5) .
C406 C802 1.56(5) .
C406 C806 1.83(4) .
C406 C801 1.89(5) .
C800 C801 1.519(13) .
C801 C802 1.3900 .
C801 C806 1.3900 .
C802 C803 1.3900 .
C803 C804 1.3900 .
C804 C805 1.3900 .
C805 C806 1.3900 .
